data_2102800
loop_
_publ_author_name
'Schwendtner, Karolina'
'Kolitsch, Uwe'

_publ_section_title
;
 Octahedral As in <i>M</i>^+^ arsenates -- architecture and seven new
 members
;
_journal_coeditor_code SN5044
_journal_issue 2
_journal_name_full 'Acta Crystallographica Section B'
_journal_page_first 205
_journal_page_last 215
_journal_paper_doi 10.1107/S0108768106054942
_journal_volume 63
_journal_year 2007
_chemical_formula_structural 'K1 H3 As4 O12'
_chemical_formula_sum 'As4 H3 K O12'
_chemical_formula_weight 533.80
_chemical_name_common 'potassium hydrogen arsenate'
_chemical_name_systematic
;
 ?
;
_space_group_IT_number 2
_symmetry_cell_setting triclinic
_symmetry_space_group_name_Hall '-P 1'
_symmetry_space_group_name_H-M 'P -1'
_atom_sites_solution_hydrogens difmap
_atom_sites_solution_primary direct
_atom_sites_solution_secondary difmap
_audit_creation_method SHELXL-97
_cell_angle_alpha 63.90(3)
_cell_angle_beta 78.61(3)
_cell_angle_gamma 84.35(3)
_cell_formula_units_Z 1
_cell_length_a 5.1540(10)
_cell_length_b 6.9670(10)
_cell_length_c 7.532(2)
_cell_measurement_reflns_used 1372
_cell_measurement_temperature 293(2)
_cell_measurement_theta_max 30.034
_cell_measurement_theta_min 2.037
_cell_volume 238.08(11)
_computing_cell_refinement 'HKL SCALEPACK (Otwinowski & Minor 1997)'
_computing_data_collection 'COLLECT (Nonius, 2003)'
_computing_data_reduction 'HKL DENZO, SCALEPACK (Otwinowski & Minor, 1997)'
_computing_molecular_graphics 'DIAMOND (Brandenburg, 2005)'
_computing_publication_material 'SHELXL97 (Sheldrick, 1997a)'
_computing_structure_refinement 'SHELXL-97 (Sheldrick, 1997a)'
_computing_structure_solution 'SHELXS-97 (Sheldrick, 1997b)'
_diffrn_ambient_temperature 293(2)
_diffrn_measured_fraction_theta_full 0.999
_diffrn_measured_fraction_theta_max 0.999
_diffrn_measurement_device_type 'Nonius KappaCCD'
_diffrn_measurement_method '\f and \w scans'
_diffrn_radiation_monochromator graphite
_diffrn_radiation_source 'fine-focus sealed tube'
_diffrn_radiation_type MoK\a
_diffrn_radiation_wavelength 0.71073
_diffrn_reflns_av_R_equivalents 0.0179
_diffrn_reflns_av_sigmaI/netI 0.0293
_diffrn_reflns_limit_h_max 7
_diffrn_reflns_limit_h_min -7
_diffrn_reflns_limit_k_max 9
_diffrn_reflns_limit_k_min -9
_diffrn_reflns_limit_l_max 10
_diffrn_reflns_limit_l_min -10
_diffrn_reflns_number 2699
_diffrn_reflns_theta_full 29.99
_diffrn_reflns_theta_max 29.99
_diffrn_reflns_theta_min 3.26
_diffrn_standards_decay_% 0
_diffrn_standards_interval_time 0
_diffrn_standards_number 0
_exptl_absorpt_coefficient_mu 14.419
_exptl_absorpt_correction_T_max 0.7614
_exptl_absorpt_correction_T_min 0.5962
_exptl_absorpt_correction_type multi-scan
_exptl_absorpt_process_details 'HKL SCALEPACK (Otwinowski & Minor, 1997)'
_exptl_crystal_colour colorless
_exptl_crystal_density_diffrn 3.724
_exptl_crystal_density_method 'not measured'
_exptl_crystal_description tabular
_exptl_crystal_F_000 250
_exptl_crystal_size_max 0.04
_exptl_crystal_size_mid 0.03
_exptl_crystal_size_min 0.02
_refine_diff_density_max 1.158
_refine_diff_density_min -0.693
_refine_ls_extinction_coef 0.0088(14)
_refine_ls_extinction_expression Fc^*^=kFc[1+0.001xFc^2^\l^3^/sin(2\q)]^-1/4^
_refine_ls_extinction_method SHELXL
_refine_ls_goodness_of_fit_ref 1.117
_refine_ls_hydrogen_treatment mixed
_refine_ls_matrix_type full
_refine_ls_number_parameters 88
_refine_ls_number_reflns 1385
_refine_ls_number_restraints 3
_refine_ls_restrained_S_all 1.116
_refine_ls_R_factor_all 0.0328
_refine_ls_R_factor_gt 0.0243
_refine_ls_shift/su_max 0.001
_refine_ls_shift/su_mean 0.000
_refine_ls_structure_factor_coef Fsqd
_refine_ls_weighting_details 'calc w=1/[\s^2^(Fo^2^)+(0.0232P)^2^+0.3298P] where P=(Fo^2^+2Fc^2^)/3'
_refine_ls_weighting_scheme calc
_refine_ls_wR_factor_gt 0.0531
_refine_ls_wR_factor_ref 0.0557
_reflns_number_gt 1188
_reflns_number_total 1385
_reflns_threshold_expression I>2\s(I)
_cod_data_source_file sn5044.cif
_cod_data_source_block KH3As4O12
_cod_original_formula_sum 'H3 As4 K O12'
_cod_database_code 2102800

loop_
_symmetry_equiv_pos_as_xyz
'x, y, z'
'-x, -y, -z'

loop_
_atom_site_type_symbol
_atom_site_label
_atom_site_fract_x
_atom_site_fract_y
_atom_site_fract_z
_atom_site_U_iso_or_equiv
_atom_site_adp_type
_atom_site_calc_flag
_atom_site_refinement_flags
_atom_site_occupancy
As As1 0.15941(6) 0.32325(5) 0.31381(4) 0.01042(10) Uani d . 1
As As2 0.59525(6) 0.12332(5) 0.57182(4) 0.00935(10) Uani d . 1
K K1 0.0000 0.0000 0.0000 0.0278(3) Uani d S 1
O O1 0.1124(5) 0.5399(4) 0.1092(4) 0.0212(5) Uani d D 1
O O2 0.2311(4) 0.1122(3) 0.2556(3) 0.0123(4) Uani d . 1
O O3 0.4206(4) 0.3691(3) 0.3965(3) 0.0126(4) Uani d . 1
O O4 0.8891(4) 0.2875(4) 0.4964(3) 0.0137(5) Uani d . 1
O O5 0.4846(5) 0.1902(4) 0.7722(3) 0.0147(5) Uani d D 1
O O6 0.6943(4) 0.0371(3) 0.3739(3) 0.0105(4) Uani d . 1
H H1 0.483(9) 0.330(2) 0.730(6) 0.029(12) Uiso d D 1
H H2 0.055(13) 0.514(12) 0.018(8) 0.000(16) Uiso d PD 0.50

loop_
_atom_site_aniso_label
_atom_site_aniso_U_11
_atom_site_aniso_U_22
_atom_site_aniso_U_33
_atom_site_aniso_U_12
_atom_site_aniso_U_13
_atom_site_aniso_U_23
As1 0.00967(16) 0.00931(17) 0.01302(17) -0.00015(11) -0.00398(12) -0.00464(13)
As2 0.00809(16) 0.00919(17) 0.01217(17) -0.00060(11) -0.00259(11) -0.00542(13)
K1 0.0272(6) 0.0342(7) 0.0263(6) -0.0120(5) 0.0014(5) -0.0172(5)
O1 0.0353(15) 0.0110(11) 0.0161(12) -0.0004(10) -0.0138(11) -0.0009(10)
O2 0.0144(11) 0.0100(11) 0.0139(11) 0.0025(8) -0.0067(9) -0.0051(9)
O3 0.0115(11) 0.0097(11) 0.0173(11) -0.0004(8) -0.0064(9) -0.0047(9)
O4 0.0091(10) 0.0138(11) 0.0203(12) -0.0026(8) 0.0004(8) -0.0100(10)
O5 0.0198(12) 0.0122(11) 0.0147(11) -0.0009(9) -0.0012(9) -0.0088(9)
O6 0.0084(10) 0.0116(10) 0.0116(10) -0.0023(8) -0.0003(8) -0.0052(9)

loop_
_atom_type_symbol
_atom_type_description
_atom_type_scat_dispersion_real
_atom_type_scat_dispersion_imag
_atom_type_scat_source
O O 0.0106 0.0060 'International Tables Vol C Tables 4.2.6.8 and 6.1.1.4'
H H 0.0000 0.0000 'International Tables Vol C Tables 4.2.6.8 and 6.1.1.4'
K K 0.2009 0.2494 'International Tables Vol C Tables 4.2.6.8 and 6.1.1.4'
As As 0.0499 2.0058 'International Tables Vol C Tables 4.2.6.8 and 6.1.1.4'

loop_
_geom_angle_atom_site_label_1
_geom_angle_atom_site_label_2
_geom_angle_atom_site_label_3
_geom_angle_site_symmetry_1
_geom_angle_site_symmetry_3
_geom_angle
O1 As1 O2 . . 109.28(12)
O1 As1 O3 . . 107.65(12)
O2 As1 O3 . . 109.48(11)
O1 As1 O4 . 1_455 109.01(13)
O2 As1 O4 . 1_455 114.03(11)
O3 As1 O4 . 1_455 107.19(11)
O5 As2 O6 . . 175.78(10)
O5 As2 O6 . 2_656 93.74(11)
O6 As2 O6 . 2_656 82.36(10)
O5 As2 O4 . . 90.45(11)
O6 As2 O4 . . 93.51(10)
O6 As2 O4 2_656 . 175.39(9)
O5 As2 O2 . 2_656 87.93(11)
O6 As2 O2 . 2_656 90.52(10)
O6 As2 O2 2_656 2_656 91.23(10)
O4 As2 O2 . 2_656 90.85(10)
O5 As2 O3 . . 91.26(11)
O6 As2 O3 . . 90.36(10)
O6 As2 O3 2_656 . 89.82(10)
O4 As2 O3 . . 88.15(10)
O2 As2 O3 2_656 . 178.71(9)
As1 O2 As2 . 2_656 117.79(12)
As1 O3 As2 . . 116.78(12)
As1 O4 As2 1_655 . 131.02(13)
As2 O6 As2 . 2_656 97.64(10)

loop_
_geom_bond_atom_site_label_1
_geom_bond_atom_site_label_2
_geom_bond_site_symmetry_2
_geom_bond_distance
As1 O1 . 1.656(2)
As1 O2 . 1.699(2)
As1 O3 . 1.701(2)
As1 O4 1_455 1.704(2)
As2 O5 . 1.746(2)
As2 O6 . 1.808(2)
As2 O6 2_656 1.824(2)
As2 O4 . 1.831(2)
As2 O2 2_656 1.864(2)
As2 O3 . 1.914(2)
K1 O5 2_556 2.810(3)
K1 O5 1_554 2.810(3)
K1 O2 2 2.855(2)
K1 O2 . 2.855(2)
K1 O1 2_565 2.965(3)
K1 O1 1_545 2.965(3)
K1 O6 2_655 3.048(2)
K1 O6 1_455 3.048(2)
K1 O5 2_656 3.296(3)
K1 O5 1_454 3.296(3)
O1 K1 1_565 2.965(3)
O1 H2 . 0.89(2)
O2 As2 2_656 1.864(2)
O4 As1 1_655 1.704(2)
O5 K1 1_556 2.810(3)
O5 K1 1_656 3.296(3)
O5 H1 . 0.885(14)
O6 As2 2_656 1.824(2)
O6 K1 1_655 3.048(2)

loop_
_geom_hbond_atom_site_label_D
_geom_hbond_atom_site_label_H
_geom_hbond_atom_site_label_A
_geom_hbond_site_symmetry_A
_geom_hbond_distance_DH
_geom_hbond_distance_HA
_geom_hbond_distance_DA
_geom_hbond_angle_DHA
O5 H1 O3 2_666 0.885(14) 1.949(19) 2.810(3) 164(4)
O1 H2 O1 2_565 0.89(2) 1.58(2) 2.458(5) 166(7)
